data_4328519
loop_
_publ_author_name
'Celedonio M. \'Alvarez'
'Ra\'ul Garc\'ia-Rodr\'iguez'
'Daniel Miguel'

_publ_contact_author
;
     DANIEL MIGUEL
     IU CINQUIMA/Quimica Inorganica
     Facultad de Ciencias
     Universidad de Valladolid
     C/ Prado de la Magdalena s/n
     47005 Valladolid
     SPAIN
;
_publ_contact_author_email dmsj@qi.uva.es
_publ_contact_author_fax +34-983-423013
_publ_contact_author_phone +34-983-184096
_publ_section_title
;
 Iminopyridine Complexes of Manganese, Rhenium, and Molybdenum Derived
 from Amino Ester Methylserine and Peptides Gly-Gly, Gly-Val, and
 Gly-Gly-Gly: Self-Assembly of the Peptide Chains
;
_journal_name_full 'Inorganic Chemistry'
_journal_page_first 2984
_journal_page_last 2996
_journal_paper_doi 10.1021/ic2022984
_journal_volume 51
_journal_year 2012
_chemical_formula_sum 'C22 H29 Cl Mo N4 O7'
_chemical_formula_weight 592.88
_chemical_name_systematic
; 
 ? 
;
_space_group_IT_number 2
_symmetry_cell_setting triclinic
_symmetry_space_group_name_Hall '-P 1'
_symmetry_space_group_name_H-M 'P -1'
_atom_sites_solution_hydrogens geom
_atom_sites_solution_primary direct
_atom_sites_solution_secondary difmap
_audit_creation_method SHELXL-97
_cell_angle_alpha 81.354(7)
_cell_angle_beta 74.841(6)
_cell_angle_gamma 73.947(7)
_cell_formula_units_Z 2
_cell_length_a 8.700(3)
_cell_length_b 10.292(3)
_cell_length_c 15.972(5)
_cell_measurement_reflns_used 867
_cell_measurement_temperature 293(2)
_cell_measurement_theta_max 23.061
_cell_measurement_theta_min 2.504
_cell_volume 1321.8(7)
_computing_cell_refinement 'Bruker SMART'
_computing_data_collection 'Bruker SMART'
_computing_data_reduction 'Bruker SHELXTL'
_computing_molecular_graphics 'Bruker SHELXTL'
_computing_publication_material 'Bruker SHELXTL'
_computing_structure_refinement 'SHELXL-97 (Sheldrick, 1997)'
_computing_structure_solution 'SHELXS-97 (Sheldrick, 1990)'
_diffrn_ambient_temperature 293(2)
_diffrn_measured_fraction_theta_full 0.985
_diffrn_measured_fraction_theta_max 0.985
_diffrn_measurement_device_type 'CCD area detector'
_diffrn_measurement_method 'phi and omega scans'
_diffrn_radiation_monochromator graphite
_diffrn_radiation_source 'fine-focus sealed tube'
_diffrn_radiation_type MoK\a
_diffrn_radiation_wavelength 0.71073
_diffrn_reflns_av_R_equivalents 0.0314
_diffrn_reflns_av_sigmaI/netI 0.0714
_diffrn_reflns_limit_h_max 9
_diffrn_reflns_limit_h_min -9
_diffrn_reflns_limit_k_max 10
_diffrn_reflns_limit_k_min -11
_diffrn_reflns_limit_l_max 17
_diffrn_reflns_limit_l_min -17
_diffrn_reflns_number 5987
_diffrn_reflns_theta_full 23.37
_diffrn_reflns_theta_max 23.37
_diffrn_reflns_theta_min 1.33
_exptl_absorpt_coefficient_mu 0.644
_exptl_absorpt_correction_T_max 1.000000
_exptl_absorpt_correction_T_min 0.690671
_exptl_absorpt_correction_type multi-scan
_exptl_absorpt_process_details SADABS
_exptl_crystal_colour BROWN
_exptl_crystal_density_diffrn 1.490
_exptl_crystal_description PLATE
_exptl_crystal_F_000 608
_exptl_crystal_size_max 0.50
_exptl_crystal_size_mid 0.18
_exptl_crystal_size_min 0.02
_refine_diff_density_max 0.526
_refine_diff_density_min -0.326
_refine_diff_density_rms 0.087
_refine_ls_extinction_method none
_refine_ls_goodness_of_fit_ref 1.069
_refine_ls_hydrogen_treatment mixed
_refine_ls_matrix_type full
_refine_ls_number_parameters 330
_refine_ls_number_reflns 3803
_refine_ls_number_restraints 0
_refine_ls_restrained_S_all 1.069
_refine_ls_R_factor_all 0.0682
_refine_ls_R_factor_gt 0.0421
_refine_ls_shift/su_max 0.000
_refine_ls_shift/su_mean 0.000
_refine_ls_structure_factor_coef Fsqd
_refine_ls_weighting_details 'calc w=1/[\s^2^(Fo^2^)+(0.0470P)^2^+0.0000P] where P=(Fo^2^+2Fc^2^)/3'
_refine_ls_weighting_scheme calc
_refine_ls_wR_factor_gt 0.0869
_refine_ls_wR_factor_ref 0.1099
_reflns_number_gt 2778
_reflns_number_total 3803
_reflns_threshold_expression >2sigma(I)
_cod_data_source_file ic2022984_si_002_11.cif
_cod_data_source_block compound_5d_rg307am
_cod_original_cell_volume 1321.9(8)
_cod_database_code 4328519

loop_
_symmetry_equiv_pos_as_xyz
'x, y, z'
'-x, -y, -z'

loop_
_atom_site_label
_atom_site_type_symbol
_atom_site_fract_x
_atom_site_fract_y
_atom_site_fract_z
_atom_site_U_iso_or_equiv
_atom_site_adp_type
_atom_site_occupancy
_atom_site_symmetry_multiplicity
_atom_site_calc_flag
_atom_site_refinement_flags
Mo1 Mo 0.34526(6) 0.16793(5) 0.26129(3) 0.03859(18) Uani 1 1 d .
Cl1 Cl 0.41345(18) 0.03999(15) 0.39737(10) 0.0544(4) Uani 1 1 d .
N1 N 0.1328(5) 0.0752(5) 0.3114(3) 0.0425(12) Uani 1 1 d .
N2 N 0.1529(5) 0.3104(4) 0.3548(3) 0.0357(11) Uani 1 1 d .
C1 C 0.5412(8) 0.2344(6) 0.2445(4) 0.0590(17) Uani 1 1 d .
O1 O 0.6609(6) 0.2667(6) 0.2359(4) 0.1034(19) Uani 1 1 d .
C2 C 0.5097(8) 0.0206(7) 0.1988(4) 0.0639(19) Uani 1 1 d .
O2 O 0.6099(7) -0.0642(5) 0.1631(4) 0.109(2) Uani 1 1 d .
C3 C 0.3352(7) 0.3594(6) 0.1624(4) 0.0541(16) Uani 1 1 d .
H3A H 0.2917 0.4468 0.1866 0.065 Uiso 1 1 calc R
H3B H 0.4285 0.3567 0.1131 0.065 Uiso 1 1 calc R
C4 C 0.2200(8) 0.2894(6) 0.1581(4) 0.0518(16) Uani 1 1 d .
C5 C 0.2926(9) 0.1607(7) 0.1277(4) 0.068(2) Uani 1 1 d .
H5A H 0.3853 0.1541 0.0777 0.081 Uiso 1 1 calc R
H5B H 0.2188 0.1061 0.1264 0.081 Uiso 1 1 calc R
C6 C 0.0380(8) 0.3514(7) 0.1793(4) 0.071(2) Uani 1 1 d .
H6A H 0.0049 0.3969 0.1275 0.107 Uiso 1 1 calc R
H6B H 0.0117 0.4155 0.2220 0.107 Uiso 1 1 calc R
H6C H -0.0190 0.2814 0.2021 0.107 Uiso 1 1 calc R
C11 C 0.1241(7) -0.0447(6) 0.2930(4) 0.0556(17) Uani 1 1 d .
H11 H 0.2090 -0.0917 0.2513 0.067 Uiso 1 1 calc R
C12 C -0.0047(9) -0.1014(7) 0.3331(5) 0.069(2) Uani 1 1 d .
H12 H -0.0059 -0.1856 0.3191 0.083 Uiso 1 1 calc R
C13 C -0.1308(9) -0.0332(8) 0.3935(5) 0.075(2) Uani 1 1 d .
H13 H -0.2203 -0.0692 0.4202 0.090 Uiso 1 1 calc R
C14 C -0.1241(7) 0.0886(7) 0.4143(4) 0.0634(19) Uani 1 1 d .
H14 H -0.2085 0.1358 0.4560 0.076 Uiso 1 1 calc R
C15 C 0.0087(6) 0.1412(6) 0.3729(4) 0.0426(14) Uani 1 1 d .
C16 C 0.0249(6) 0.2694(5) 0.3920(4) 0.0425(14) Uani 1 1 d .
H16 H -0.0587 0.3217 0.4316 0.051 Uiso 1 1 calc R
C17 C 0.1563(7) 0.4446(5) 0.3746(4) 0.0417(14) Uani 1 1 d .
H17A H 0.0442 0.4946 0.3973 0.050 Uiso 1 1 calc R
H17B H 0.1988 0.4936 0.3206 0.050 Uiso 1 1 calc R
C18 C 0.2566(6) 0.4440(6) 0.4383(3) 0.0373(13) Uani 1 1 d .
N3 N 0.3308(6) 0.3263(5) 0.4732(3) 0.0512(13) Uani 1 1 d G
H3 H 0.3326 0.2515 0.4548 0.061 Uiso 1 1 d G
O3 O 0.2658(4) 0.5532(4) 0.4569(2) 0.0465(10) Uani 1 1 d .
C19 C 0.4336(7) 0.3152(6) 0.5323(4) 0.0469(15) Uani 1 1 d .
H19A H 0.5068 0.3747 0.5093 0.056 Uiso 1 1 calc R
H19B H 0.5009 0.2229 0.5355 0.056 Uiso 1 1 calc R
C20 C 0.3383(7) 0.3510(5) 0.6236(4) 0.0435(14) Uani 1 1 d .
N4 N 0.4292(6) 0.3698(5) 0.6740(3) 0.0524(13) Uani 1 1 d G
H4 H 0.5329 0.3651 0.6604 0.063 Uiso 1 1 d G
O4 O 0.1915(5) 0.3576(5) 0.6500(3) 0.0668(12) Uani 1 1 d .
C21 C 0.3637(7) 0.3912(6) 0.7663(4) 0.0540(16) Uani 1 1 d .
H21A H 0.2883 0.3342 0.7919 0.065 Uiso 1 1 calc R
H21B H 0.3029 0.4850 0.7724 0.065 Uiso 1 1 calc R
C22 C 0.4971(8) 0.3585(6) 0.8127(5) 0.0545(16) Uani 1 1 d .
O5 O 0.6400(5) 0.3291(4) 0.7776(3) 0.0634(12) Uani 1 1 d .
O6 O 0.4395(6) 0.3674(5) 0.8971(3) 0.0786(15) Uani 1 1 d G
H6 H 0.518(9) 0.344(7) 0.930(5) 0.09(3) Uiso 1 1 d .
O90 O 0.6843(7) 0.2823(6) 0.9823(3) 0.0899(16) Uani 1 1 d .
C91 C 0.7942(12) 0.3529(10) 0.9931(6) 0.112(3) Uani 1 1 d .
H91A H 0.7847 0.3575 1.0546 0.134 Uiso 1 1 calc R
H91B H 0.7696 0.4447 0.9659 0.134 Uiso 1 1 calc R
C92 C 0.9597(13) 0.2798(15) 0.9526(9) 0.168(6) Uani 1 1 d .
H92A H 1.0124 0.3383 0.9075 0.202 Uiso 1 1 calc R
H92B H 1.0256 0.2483 0.9955 0.202 Uiso 1 1 calc R
C93 C 0.9439(17) 0.1708(16) 0.9171(10) 0.203(7) Uani 1 1 d .
H93A H 1.0262 0.0894 0.9288 0.243 Uiso 1 1 calc R
H93B H 0.9567 0.1889 0.8546 0.243 Uiso 1 1 calc R
C94 C 0.7803(14) 0.1548(10) 0.9585(9) 0.148(5) Uani 1 1 d .
H94A H 0.7357 0.1220 0.9185 0.178 Uiso 1 1 calc R
H94B H 0.7831 0.0904 1.0094 0.178 Uiso 1 1 calc R

loop_
_atom_site_aniso_label
_atom_site_aniso_U_11
_atom_site_aniso_U_22
_atom_site_aniso_U_33
_atom_site_aniso_U_23
_atom_site_aniso_U_13
_atom_site_aniso_U_12
Mo1 0.0288(3) 0.0344(3) 0.0485(3) -0.0084(2) 0.0013(2) -0.00832(19)
Cl1 0.0533(10) 0.0394(9) 0.0658(10) -0.0009(7) -0.0164(8) -0.0034(7)
N1 0.032(3) 0.050(3) 0.047(3) -0.016(2) 0.001(2) -0.014(2)
N2 0.031(3) 0.032(3) 0.043(3) -0.010(2) -0.009(2) -0.001(2)
C1 0.040(4) 0.055(4) 0.081(5) -0.002(4) -0.011(3) -0.014(3)
O1 0.053(3) 0.110(4) 0.157(5) 0.019(4) -0.031(3) -0.047(3)
C2 0.057(4) 0.048(4) 0.071(5) -0.008(4) 0.014(4) -0.013(3)
O2 0.093(4) 0.067(4) 0.124(5) -0.035(3) 0.037(4) 0.007(3)
C3 0.057(4) 0.056(4) 0.050(4) -0.003(3) -0.004(3) -0.022(3)
C4 0.059(4) 0.061(4) 0.038(3) -0.005(3) -0.015(3) -0.017(3)
C5 0.081(5) 0.072(5) 0.054(4) -0.014(4) -0.002(4) -0.034(4)
C6 0.051(4) 0.094(6) 0.068(5) -0.001(4) -0.025(4) -0.010(4)
C11 0.056(4) 0.048(4) 0.066(4) -0.018(3) 0.003(3) -0.026(3)
C12 0.081(5) 0.059(5) 0.081(5) -0.013(4) -0.012(4) -0.041(4)
C13 0.066(5) 0.085(6) 0.083(5) -0.007(4) 0.006(4) -0.053(4)
C14 0.041(4) 0.079(5) 0.067(4) -0.018(4) 0.005(3) -0.018(3)
C15 0.030(3) 0.051(4) 0.049(4) -0.012(3) -0.003(3) -0.016(3)
C16 0.031(3) 0.046(4) 0.045(3) -0.010(3) -0.003(3) -0.005(3)
C17 0.039(3) 0.037(4) 0.049(3) -0.008(3) -0.014(3) -0.004(2)
C18 0.024(3) 0.036(4) 0.049(3) -0.009(3) -0.003(3) -0.005(2)
N3 0.058(3) 0.036(3) 0.069(4) -0.006(3) -0.032(3) -0.010(3)
O3 0.042(2) 0.038(2) 0.062(3) -0.015(2) -0.0108(19) -0.0108(18)
C19 0.045(4) 0.034(3) 0.068(4) -0.006(3) -0.027(3) -0.006(3)
C20 0.038(4) 0.031(3) 0.063(4) 0.000(3) -0.021(3) -0.006(3)
N4 0.033(3) 0.072(4) 0.058(3) -0.012(3) -0.015(3) -0.014(3)
O4 0.037(3) 0.084(3) 0.084(3) -0.006(3) -0.020(2) -0.020(2)
C21 0.041(4) 0.061(4) 0.059(4) -0.015(3) -0.008(3) -0.010(3)
C22 0.055(4) 0.043(4) 0.070(5) -0.014(3) -0.017(4) -0.013(3)
O5 0.047(3) 0.079(3) 0.064(3) -0.018(2) -0.013(2) -0.009(2)
O6 0.068(4) 0.109(4) 0.052(3) -0.024(3) -0.006(3) -0.010(3)
O90 0.079(4) 0.118(5) 0.072(3) -0.019(3) -0.023(3) -0.012(3)
C91 0.100(8) 0.131(9) 0.119(8) -0.034(6) -0.034(6) -0.031(6)
C92 0.082(8) 0.219(15) 0.198(14) -0.095(12) 0.007(8) -0.027(9)
C93 0.122(12) 0.208(16) 0.230(17) -0.105(13) 0.013(11) 0.032(10)
C94 0.127(10) 0.096(8) 0.222(14) -0.062(9) -0.056(10) 0.014(7)

loop_
_atom_type_symbol
_atom_type_description
_atom_type_scat_dispersion_real
_atom_type_scat_dispersion_imag
_atom_type_scat_source
C C 0.0033 0.0016 'International Tables Vol C Tables 4.2.6.8 and 6.1.1.4'
H H 0.0000 0.0000 'International Tables Vol C Tables 4.2.6.8 and 6.1.1.4'
N N 0.0061 0.0033 'International Tables Vol C Tables 4.2.6.8 and 6.1.1.4'
O O 0.0106 0.0060 'International Tables Vol C Tables 4.2.6.8 and 6.1.1.4'
Cl Cl 0.1484 0.1585 'International Tables Vol C Tables 4.2.6.8 and 6.1.1.4'
Mo Mo -1.6832 0.6857 'International Tables Vol C Tables 4.2.6.8 and 6.1.1.4'

loop_
_geom_angle_atom_site_label_1
_geom_angle_atom_site_label_2
_geom_angle_atom_site_label_3
_geom_angle
C1 Mo1 C2 80.4(3)
C1 Mo1 N1 166.5(2)
C2 Mo1 N1 101.3(2)
C1 Mo1 C4 104.0(3)
C2 Mo1 C4 103.2(3)
N1 Mo1 C4 88.8(2)
C1 Mo1 N2 103.0(2)
C2 Mo1 N2 169.6(2)
N1 Mo1 N2 73.08(15)
C4 Mo1 N2 85.63(19)
C1 Mo1 C5 109.7(3)
C2 Mo1 C5 69.8(3)
N1 Mo1 C5 83.3(2)
C4 Mo1 C5 35.8(2)
N2 Mo1 C5 117.3(2)
C1 Mo1 C3 69.4(2)
C2 Mo1 C3 105.6(2)
N1 Mo1 C3 122.19(19)
C4 Mo1 C3 35.8(2)
N2 Mo1 C3 84.79(18)
C5 Mo1 C3 60.7(2)
C1 Mo1 Cl1 87.4(2)
C2 Mo1 Cl1 86.9(2)
N1 Mo1 Cl1 79.39(13)
C4 Mo1 Cl1 165.85(15)
N2 Mo1 Cl1 83.55(12)
C5 Mo1 Cl1 147.47(17)
C3 Mo1 Cl1 150.84(15)
C11 N1 C15 117.7(5)
C11 N1 Mo1 126.2(4)
C15 N1 Mo1 115.8(3)
C16 N2 C17 116.8(4)
C16 N2 Mo1 114.9(3)
C17 N2 Mo1 128.2(3)
O1 C1 Mo1 176.4(6)
O2 C2 Mo1 177.7(7)
C4 C3 Mo1 68.8(4)
C5 C4 C3 113.3(6)
C5 C4 C6 124.0(6)
C3 C4 C6 122.7(6)
C5 C4 Mo1 74.8(4)
C3 C4 Mo1 75.5(4)
C6 C4 Mo1 120.7(4)
C4 C5 Mo1 69.4(3)
N1 C11 C12 122.8(6)
C13 C12 C11 119.3(6)
C12 C13 C14 119.2(6)
C13 C14 C15 119.5(6)
N1 C15 C14 121.5(5)
N1 C15 C16 115.8(4)
C14 C15 C16 122.7(5)
N2 C16 C15 120.2(5)
N2 C17 C18 115.9(4)
O3 C18 N3 122.2(5)
O3 C18 C17 119.0(5)
N3 C18 C17 118.8(5)
C18 N3 C19 122.9(5)
N3 C19 C20 113.6(5)
O4 C20 N4 122.4(5)
O4 C20 C19 123.0(5)
N4 C20 C19 114.5(5)
C20 N4 C21 122.6(5)
N4 C21 C22 110.9(5)
O5 C22 O6 124.4(6)
O5 C22 C21 123.9(6)
O6 C22 C21 111.7(6)
C94 O90 C91 105.8(7)
O90 C91 C92 107.7(8)
C93 C92 C91 106.7(10)
C92 C93 C94 105.7(10)
O90 C94 C93 106.8(10)

loop_
_geom_bond_atom_site_label_1
_geom_bond_atom_site_label_2
_geom_bond_distance
Mo1 C1 1.949(6)
Mo1 C2 1.962(6)
Mo1 N1 2.223(4)
Mo1 C4 2.243(6)
Mo1 N2 2.275(4)
Mo1 C5 2.312(6)
Mo1 C3 2.329(6)
Mo1 Cl1 2.4883(18)
N1 C11 1.336(7)
N1 C15 1.353(6)
N2 C16 1.268(6)
N2 C17 1.473(6)
C1 O1 1.148(7)
C2 O2 1.147(7)
C3 C4 1.407(8)
C4 C5 1.400(8)
C4 C6 1.502(8)
C11 C12 1.371(8)
C12 C13 1.360(9)
C13 C14 1.364(9)
C14 C15 1.381(7)
C15 C16 1.449(7)
C17 C18 1.502(7)
C18 O3 1.233(6)
C18 N3 1.322(7)
N3 C19 1.434(7)
C19 C20 1.520(8)
C20 O4 1.221(6)
C20 N4 1.332(7)
N4 C21 1.461(7)
C21 C22 1.473(8)
C22 O5 1.196(7)
C22 O6 1.318(8)
O90 C94 1.393(10)
O90 C91 1.407(9)
C91 C92 1.455(12)
C92 C93 1.384(15)
C93 C94 1.447(15)
